data_7112488
loop_
_publ_author_name
'Jonathan P. Moerdyk'
'Christopher W. Bielawski'

_publ_section_title
;
 Reductive generation of stable, five-membered N,N'-diamidocarbenes
;
_journal_name_full Chem.Commun.
_journal_page_first 4551
_journal_paper_doi 10.1039/C4CC00846D
_journal_volume 50
_journal_year 2014
_chemical_formula_moiety 'C21 H28 N2 O2'
_chemical_formula_sum 'C21 H28 N2 O2'
_chemical_formula_weight 340.45
_chemical_name_common 5DACPhButyne
_chemical_name_systematic
; 
 ? 
;
_space_group_IT_number 14
_symmetry_cell_setting monoclinic
_symmetry_space_group_name_Hall '-P 2ybc'
_symmetry_space_group_name_H-M 'P 1 21/c 1'
_atom_sites_solution_hydrogens geom
_atom_sites_solution_primary direct
_atom_sites_solution_secondary difmap
_audit_creation_method SHELXL-97
_cell_angle_alpha 90.00
_cell_angle_beta 97.125(5)
_cell_angle_gamma 90.00
_cell_formula_units_Z 8
_cell_length_a 9.1753(6)
_cell_length_b 22.7039(14)
_cell_length_c 18.5417(13)
_cell_measurement_temperature 120(2)
_cell_volume 3832.7(4)
_computing_cell_refinement 'CrystalClear (Rigaku Inc., 2008)'
_computing_data_collection 'CrystalClear (Rigaku Inc., 2008)'
_computing_data_reduction 'CrystalClear (Rigaku Inc., 2008)'
_computing_structure_refinement 'SHELXL-97 (Sheldrick, 1997)'
_computing_structure_solution 'SHELXS-97 (Sheldrick, 1990)'
_diffrn_ambient_temperature 120(2)
_diffrn_measured_fraction_theta_full 0.999
_diffrn_measured_fraction_theta_max 0.999
_diffrn_measurement_device_type 'CCD area detector'
_diffrn_measurement_method 'phi and omega scans'
_diffrn_radiation_monochromator graphite
_diffrn_radiation_source 'fine-focus sealed tube'
_diffrn_radiation_type MoK\a
_diffrn_radiation_wavelength 0.71073
_diffrn_reflns_av_R_equivalents 0.2417
_diffrn_reflns_av_sigmaI/netI 0.0967
_diffrn_reflns_limit_h_max 10
_diffrn_reflns_limit_h_min -10
_diffrn_reflns_limit_k_max 27
_diffrn_reflns_limit_k_min -27
_diffrn_reflns_limit_l_max 22
_diffrn_reflns_limit_l_min -22
_diffrn_reflns_number 144570
_diffrn_reflns_theta_full 25.00
_diffrn_reflns_theta_max 25.00
_diffrn_reflns_theta_min 1.42
_exptl_absorpt_coefficient_mu 0.076
_exptl_absorpt_correction_type none
_exptl_absorpt_process_details none
_exptl_crystal_colour colorless
_exptl_crystal_density_diffrn 1.180
_exptl_crystal_density_method 'not measured'
_exptl_crystal_description block
_exptl_crystal_F_000 1472
_exptl_crystal_size_max 0.14
_exptl_crystal_size_mid 0.09
_exptl_crystal_size_min 0.05
_refine_diff_density_max 0.224
_refine_diff_density_min -0.335
_refine_diff_density_rms 0.052
_refine_ls_extinction_method none
_refine_ls_goodness_of_fit_ref 1.006
_refine_ls_hydrogen_treatment constr
_refine_ls_matrix_type full
_refine_ls_number_parameters 465
_refine_ls_number_reflns 6729
_refine_ls_number_restraints 0
_refine_ls_restrained_S_all 1.006
_refine_ls_R_factor_all 0.1462
_refine_ls_R_factor_gt 0.0594
_refine_ls_shift/su_max 0.000
_refine_ls_shift/su_mean 0.000
_refine_ls_structure_factor_coef Fsqd
_refine_ls_weighting_details 'calc w=1/[\s^2^(Fo^2^)+(0.0545P)^2^+4.0091P] where P=(Fo^2^+2Fc^2^)/3'
_refine_ls_weighting_scheme calc
_refine_ls_wR_factor_gt 0.1175
_refine_ls_wR_factor_ref 0.1648
_reflns_number_gt 3571
_reflns_number_total 6729
_reflns_threshold_expression >2sigma(I)
_cod_data_source_file c4cc00846d2.cif
_cod_data_source_block 5DACPhButyne_5
_cod_original_sg_symbol_H-M P21/c
_cod_database_code 7112488

loop_
_symmetry_equiv_pos_as_xyz
'x, y, z'
'-x, y+1/2, -z+1/2'
'-x, -y, -z'
'x, -y-1/2, z-1/2'

loop_
_atom_site_label
_atom_site_type_symbol
_atom_site_fract_x
_atom_site_fract_y
_atom_site_fract_z
_atom_site_U_iso_or_equiv
_atom_site_adp_type
_atom_site_occupancy
_atom_site_symmetry_multiplicity
_atom_site_calc_flag
_atom_site_refinement_flags
N1 N 0.5205(3) 0.88343(11) 0.23381(14) 0.0241(7) Uani 1 1 d .
O1 O 0.6310(3) 0.84305(11) 0.13909(14) 0.0392(7) Uani 1 1 d .
C1 C 0.5737(3) 0.91651(14) 0.30065(17) 0.0223(8) Uani 1 1 d .
O2 O 0.8859(3) 0.90108(11) 0.20977(14) 0.0400(7) Uani 1 1 d .
N2 N 0.7276(3) 0.93033(11) 0.29094(14) 0.0238(7) Uani 1 1 d .
C2 C 0.6314(4) 0.87289(15) 0.19445(19) 0.0266(8) Uani 1 1 d .
O3 O 0.3961(3) 0.61010(10) 0.21005(13) 0.0357(6) Uani 1 1 d .
N3 N 0.2868(3) 0.63676(12) 0.31116(14) 0.0251(7) Uani 1 1 d .
C3 C 0.7657(4) 0.90319(15) 0.23134(19) 0.0281(8) Uani 1 1 d .
O4 O 0.1258(3) 0.65154(10) 0.13336(13) 0.0397(7) Uani 1 1 d .
N4 N 0.0753(3) 0.67688(12) 0.24881(14) 0.0253(7) Uani 1 1 d .
C4 C 0.3721(4) 0.85493(15) 0.21550(19) 0.0280(8) Uani 1 1 d .
C5 C 0.2546(4) 0.88253(19) 0.2557(2) 0.0515(12) Uani 1 1 d .
H5A H 0.2742 0.8733 0.3065 0.077 Uiso 1 1 calc R
H5B H 0.1601 0.8672 0.2366 0.077 Uiso 1 1 calc R
H5C H 0.2553 0.9245 0.2493 0.077 Uiso 1 1 calc R
C6 C 0.3891(4) 0.79000(16) 0.2350(2) 0.0480(11) Uani 1 1 d .
H6A H 0.4179 0.7861 0.2863 0.072 Uiso 1 1 calc R
H6B H 0.4630 0.7728 0.2091 0.072 Uiso 1 1 calc R
H6C H 0.2973 0.7702 0.2218 0.072 Uiso 1 1 calc R
C7 C 0.3224(4) 0.86284(18) 0.1343(2) 0.0466(11) Uani 1 1 d .
H7A H 0.3327 0.9034 0.1213 0.070 Uiso 1 1 calc R
H7B H 0.2214 0.8513 0.1237 0.070 Uiso 1 1 calc R
H7C H 0.3819 0.8388 0.1070 0.070 Uiso 1 1 calc R
C8 C 0.8413(4) 0.95968(15) 0.34503(19) 0.0289(8) Uani 1 1 d .
C9 C 0.9397(4) 0.91100(17) 0.3820(2) 0.0446(11) Uani 1 1 d .
H9A H 0.9829 0.8890 0.3458 0.067 Uiso 1 1 calc R
H9B H 0.8818 0.8851 0.4079 0.067 Uiso 1 1 calc R
H9C H 1.0160 0.9284 0.4154 0.067 Uiso 1 1 calc R
C10 C 0.9299(4) 1.00190(15) 0.3036(2) 0.0359(9) Uani 1 1 d .
H10A H 0.9890 0.9798 0.2740 0.054 Uiso 1 1 calc R
H10B H 0.9923 1.0255 0.3375 0.054 Uiso 1 1 calc R
H10C H 0.8641 1.0270 0.2732 0.054 Uiso 1 1 calc R
C11 C 0.7747(4) 0.99524(17) 0.4021(2) 0.0425(10) Uani 1 1 d .
H11A H 0.7267 0.9691 0.4324 0.064 Uiso 1 1 calc R
H11B H 0.7044 1.0226 0.3786 0.064 Uiso 1 1 calc R
H11C H 0.8509 1.0165 0.4314 0.064 Uiso 1 1 calc R
C12 C 0.3221(4) 1.01530(16) 0.41011(19) 0.0347(9) Uani 1 1 d .
H12A H 0.2712 1.0523 0.4094 0.052 Uiso 1 1 calc R
H12B H 0.3952 1.0137 0.4518 0.052 Uiso 1 1 calc R
H12C H 0.2534 0.9837 0.4125 0.052 Uiso 1 1 calc R
C13 C 0.3954(4) 1.00930(15) 0.3416(2) 0.0326(9) Uani 1 1 d .
H13A H 0.3209 1.0106 0.2997 0.039 Uiso 1 1 calc R
H13B H 0.4611 1.0424 0.3383 0.039 Uiso 1 1 calc R
C14 C 0.4797(3) 0.95370(14) 0.34008(18) 0.0241(8) Uani 1 1 d .
C15 C 0.5249(3) 0.90400(14) 0.37169(18) 0.0241(8) Uani 1 1 d .
C16 C 0.5335(4) 0.86164(14) 0.43116(18) 0.0243(8) Uani 1 1 d .
C17 C 0.4574(4) 0.87091(15) 0.49053(18) 0.0294(8) Uani 1 1 d .
H17A H 0.3995 0.9044 0.4925 0.035 Uiso 1 1 calc R
C18 C 0.4678(4) 0.83033(17) 0.54685(19) 0.0372(10) Uani 1 1 d .
H18A H 0.4169 0.8365 0.5865 0.045 Uiso 1 1 calc R
C19 C 0.5539(4) 0.78085(17) 0.5438(2) 0.0389(10) Uani 1 1 d .
H19A H 0.5615 0.7538 0.5818 0.047 Uiso 1 1 calc R
C20 C 0.6286(4) 0.77115(16) 0.4850(2) 0.0377(10) Uani 1 1 d .
H20A H 0.6855 0.7374 0.4832 0.045 Uiso 1 1 calc R
C21 C 0.6192(4) 0.81134(15) 0.42884(19) 0.0307(9) Uani 1 1 d .
H21A H 0.6703 0.8048 0.3893 0.037 Uiso 1 1 calc R
C22 C 0.1489(3) 0.66749(15) 0.32324(18) 0.0269(8) Uani 1 1 d .
C23 C 0.2962(4) 0.63109(14) 0.23945(19) 0.0264(8) Uani 1 1 d .
C24 C 0.1559(4) 0.65426(14) 0.1991(2) 0.0264(8) Uani 1 1 d .
C25 C 0.4059(4) 0.61303(15) 0.36680(19) 0.0299(8) Uani 1 1 d .
C26 C 0.5496(4) 0.64278(17) 0.3541(2) 0.0405(10) Uani 1 1 d .
H26A H 0.5404 0.6846 0.3595 0.061 Uiso 1 1 calc R
H26B H 0.5712 0.6340 0.3059 0.061 Uiso 1 1 calc R
H26C H 0.6277 0.6285 0.3890 0.061 Uiso 1 1 calc R
C27 C 0.3806(4) 0.62495(19) 0.44490(19) 0.0433(10) Uani 1 1 d .
H27A H 0.2909 0.6064 0.4544 0.065 Uiso 1 1 calc R
H27B H 0.3738 0.6666 0.4524 0.065 Uiso 1 1 calc R
H27C H 0.4610 0.6093 0.4773 0.065 Uiso 1 1 calc R
C28 C 0.4143(4) 0.54651(16) 0.3555(2) 0.0421(10) Uani 1 1 d .
H28A H 0.3211 0.5290 0.3612 0.063 Uiso 1 1 calc R
H28B H 0.4888 0.5301 0.3907 0.063 Uiso 1 1 calc R
H28C H 0.4381 0.5386 0.3075 0.063 Uiso 1 1 calc R
C29 C -0.0751(4) 0.70230(15) 0.22658(19) 0.0308(9) Uani 1 1 d .
C30 C -0.1738(4) 0.65216(17) 0.1961(2) 0.0458(11) Uani 1 1 d .
H30A H -0.1363 0.6359 0.1543 0.069 Uiso 1 1 calc R
H30B H -0.2714 0.6668 0.1822 0.069 Uiso 1 1 calc R
H30C H -0.1759 0.6222 0.2324 0.069 Uiso 1 1 calc R
C31 C -0.1433(4) 0.73159(18) 0.2881(2) 0.0464(11) Uani 1 1 d .
H31A H -0.0796 0.7623 0.3090 0.070 Uiso 1 1 calc R
H31B H -0.1567 0.7029 0.3247 0.070 Uiso 1 1 calc R
H31C H -0.2367 0.7481 0.2695 0.070 Uiso 1 1 calc R
C32 C -0.0625(4) 0.74939(17) 0.1689(2) 0.0449(11) Uani 1 1 d .
H32A H 0.0019 0.7801 0.1891 0.067 Uiso 1 1 calc R
H32B H -0.1579 0.7656 0.1534 0.067 Uiso 1 1 calc R
H32C H -0.0237 0.7321 0.1281 0.067 Uiso 1 1 calc R
C33 C 0.1062(4) 0.78036(18) 0.4825(2) 0.0457(11) Uani 1 1 d .
H33A H 0.1307 0.8198 0.4981 0.068 Uiso 1 1 calc R
H33B H 0.1416 0.7532 0.5203 0.068 Uiso 1 1 calc R
H33C H 0.0015 0.7767 0.4719 0.068 Uiso 1 1 calc R
C34 C 0.1769(4) 0.76669(16) 0.41480(19) 0.0355(9) Uani 1 1 d .
H34A H 0.1473 0.7964 0.3783 0.043 Uiso 1 1 calc R
H34B H 0.2828 0.7690 0.4265 0.043 Uiso 1 1 calc R
C35 C 0.1379(4) 0.70806(15) 0.38403(18) 0.0287(8) Uani 1 1 d .
C36 C 0.0714(3) 0.65699(15) 0.38633(18) 0.0254(8) Uani 1 1 d .
C37 C -0.0174(4) 0.61527(16) 0.42072(19) 0.0322(9) Uani 1 1 d .
C38 C -0.0702(4) 0.62847(18) 0.4863(2) 0.0412(10) Uani 1 1 d .
H38A H -0.0474 0.6643 0.5094 0.049 Uiso 1 1 calc R
C39 C -0.1574(4) 0.5875(2) 0.5168(2) 0.0546(12) Uani 1 1 d .
H39A H -0.1939 0.5959 0.5603 0.065 Uiso 1 1 calc R
C40 C -0.1896(5) 0.5344(2) 0.4825(3) 0.0613(14) Uani 1 1 d .
H40A H -0.2481 0.5071 0.5030 0.074 Uiso 1 1 calc R
C41 C -0.1362(5) 0.52136(19) 0.4184(3) 0.0533(12) Uani 1 1 d .
H41A H -0.1580 0.4853 0.3958 0.064 Uiso 1 1 calc R
C42 C -0.0512(4) 0.56116(17) 0.3875(2) 0.0421(10) Uani 1 1 d .
H42A H -0.0156 0.5521 0.3441 0.050 Uiso 1 1 calc R

loop_
_atom_site_aniso_label
_atom_site_aniso_U_11
_atom_site_aniso_U_22
_atom_site_aniso_U_33
_atom_site_aniso_U_23
_atom_site_aniso_U_13
_atom_site_aniso_U_12
N1 0.0233(16) 0.0254(16) 0.0238(16) 0.0006(13) 0.0039(13) -0.0003(12)
O1 0.0381(15) 0.0450(16) 0.0362(15) -0.0166(13) 0.0122(12) -0.0014(12)
C1 0.0220(18) 0.0220(18) 0.0235(19) 0.0023(15) 0.0049(15) 0.0030(14)
O2 0.0252(14) 0.0495(17) 0.0483(17) -0.0088(13) 0.0162(13) -0.0014(12)
N2 0.0196(15) 0.0262(16) 0.0266(16) -0.0017(13) 0.0072(13) -0.0012(12)
C2 0.024(2) 0.0253(19) 0.032(2) 0.0006(17) 0.0068(17) 0.0016(15)
O3 0.0387(15) 0.0377(15) 0.0336(15) -0.0030(12) 0.0157(12) 0.0115(12)
N3 0.0188(15) 0.0314(17) 0.0257(17) 0.0006(13) 0.0046(13) -0.0001(12)
C3 0.025(2) 0.027(2) 0.034(2) 0.0007(17) 0.0088(17) 0.0009(16)
O4 0.0540(17) 0.0397(16) 0.0252(15) -0.0007(12) 0.0046(13) 0.0112(13)
N4 0.0189(15) 0.0327(17) 0.0242(16) -0.0019(13) 0.0025(13) -0.0017(12)
C4 0.0206(18) 0.030(2) 0.033(2) -0.0013(16) 0.0013(16) -0.0034(15)
C5 0.024(2) 0.067(3) 0.065(3) -0.020(2) 0.008(2) -0.009(2)
C6 0.038(2) 0.040(2) 0.064(3) 0.010(2) -0.003(2) -0.0114(19)
C7 0.034(2) 0.057(3) 0.046(3) 0.003(2) -0.005(2) -0.001(2)
C8 0.0242(19) 0.030(2) 0.032(2) 0.0005(16) -0.0001(16) -0.0048(16)
C9 0.038(2) 0.039(2) 0.054(3) 0.012(2) -0.006(2) -0.0023(19)
C10 0.032(2) 0.032(2) 0.045(2) 0.0027(18) 0.0070(18) -0.0055(17)
C11 0.040(2) 0.049(3) 0.038(2) -0.012(2) 0.0058(19) -0.0153(19)
C12 0.032(2) 0.032(2) 0.041(2) -0.0055(18) 0.0060(18) 0.0084(17)
C13 0.031(2) 0.025(2) 0.043(2) 0.0045(17) 0.0117(18) 0.0031(16)
C14 0.0224(18) 0.0202(19) 0.031(2) -0.0014(16) 0.0074(15) -0.0021(15)
C15 0.0203(18) 0.024(2) 0.029(2) 0.0002(16) 0.0044(15) -0.0025(15)
C16 0.0252(19) 0.0219(19) 0.025(2) -0.0010(15) 0.0007(16) -0.0026(15)
C17 0.034(2) 0.027(2) 0.028(2) -0.0038(17) 0.0055(17) -0.0055(16)
C18 0.046(2) 0.043(2) 0.022(2) 0.0002(18) 0.0045(17) -0.015(2)
C19 0.048(3) 0.036(2) 0.029(2) 0.0091(18) -0.009(2) -0.016(2)
C20 0.038(2) 0.028(2) 0.045(3) 0.0045(19) -0.0058(19) -0.0030(17)
C21 0.032(2) 0.028(2) 0.032(2) -0.0014(17) 0.0037(17) -0.0027(16)
C22 0.0219(18) 0.032(2) 0.027(2) -0.0045(16) 0.0044(16) 0.0014(15)
C23 0.029(2) 0.0228(19) 0.029(2) -0.0008(16) 0.0097(17) 0.0004(16)
C24 0.032(2) 0.0200(18) 0.028(2) 0.0002(16) 0.0046(17) -0.0005(15)
C25 0.0249(19) 0.037(2) 0.028(2) 0.0009(17) 0.0045(16) 0.0031(16)
C26 0.025(2) 0.053(3) 0.042(2) 0.001(2) 0.0006(18) -0.0023(18)
C27 0.036(2) 0.062(3) 0.031(2) 0.005(2) -0.0014(18) 0.003(2)
C28 0.044(2) 0.042(2) 0.039(2) 0.0089(19) 0.0005(19) 0.0033(19)
C29 0.0196(19) 0.034(2) 0.038(2) -0.0024(17) 0.0019(16) 0.0020(16)
C30 0.032(2) 0.043(2) 0.060(3) 0.000(2) -0.006(2) -0.0060(19)
C31 0.028(2) 0.061(3) 0.049(3) -0.007(2) 0.0003(19) 0.017(2)
C32 0.035(2) 0.041(2) 0.059(3) 0.010(2) 0.007(2) 0.0060(19)
C33 0.051(3) 0.045(3) 0.041(2) -0.019(2) 0.007(2) 0.000(2)
C34 0.035(2) 0.036(2) 0.035(2) -0.0109(18) -0.0008(18) -0.0021(18)
C35 0.0239(19) 0.036(2) 0.027(2) -0.0039(17) 0.0045(16) 0.0030(16)
C36 0.0193(18) 0.029(2) 0.028(2) -0.0002(16) 0.0069(15) -0.0017(16)
C37 0.0217(19) 0.040(2) 0.035(2) 0.0023(18) 0.0054(17) -0.0009(17)
C38 0.032(2) 0.057(3) 0.036(2) 0.002(2) 0.0113(19) 0.002(2)
C39 0.036(2) 0.088(4) 0.042(3) 0.023(3) 0.014(2) 0.006(3)
C40 0.043(3) 0.072(4) 0.068(4) 0.035(3) 0.004(3) -0.017(2)
C41 0.047(3) 0.048(3) 0.063(3) 0.014(2) -0.001(2) -0.014(2)
C42 0.034(2) 0.043(2) 0.050(3) 0.004(2) 0.007(2) -0.0082(19)

loop_
_atom_type_symbol
_atom_type_description
_atom_type_scat_dispersion_real
_atom_type_scat_dispersion_imag
_atom_type_scat_source
C C 0.0033 0.0016 'International Tables Vol C Tables 4.2.6.8 and 6.1.1.4'
H H 0.0000 0.0000 'International Tables Vol C Tables 4.2.6.8 and 6.1.1.4'
N N 0.0061 0.0033 'International Tables Vol C Tables 4.2.6.8 and 6.1.1.4'
O O 0.0106 0.0060 'International Tables Vol C Tables 4.2.6.8 and 6.1.1.4'

loop_
_geom_angle_atom_site_label_1
_geom_angle_atom_site_label_2
_geom_angle_atom_site_label_3
_geom_angle
C2 N1 C1 110.6(3)
C2 N1 C4 121.6(3)
C1 N1 C4 127.0(3)
C14 C1 C15 53.2(2)
C14 C1 N1 123.9(3)
C15 C1 N1 123.2(3)
C14 C1 N2 124.6(3)
C15 C1 N2 123.4(3)
N1 C1 N2 103.1(2)
C3 N2 C1 110.5(3)
C3 N2 C8 121.2(3)
C1 N2 C8 127.2(3)
O1 C2 N1 128.8(3)
O1 C2 C3 123.4(3)
N1 C2 C3 107.7(3)
C23 N3 C22 110.7(3)
C23 N3 C25 120.7(3)
C22 N3 C25 128.6(3)
O2 C3 N2 128.5(3)
O2 C3 C2 123.9(3)
N2 C3 C2 107.6(3)
C24 N4 C22 110.9(3)
C24 N4 C29 121.3(3)
C22 N4 C29 127.5(3)
N1 C4 C5 112.8(3)
N1 C4 C6 107.4(3)
C5 C4 C6 109.9(3)
N1 C4 C7 108.8(3)
C5 C4 C7 106.9(3)
C6 C4 C7 110.9(3)
C4 C5 H5A 109.5
C4 C5 H5B 109.5
H5A C5 H5B 109.5
C4 C5 H5C 109.5
H5A C5 H5C 109.5
H5B C5 H5C 109.5
C4 C6 H6A 109.5
C4 C6 H6B 109.5
H6A C6 H6B 109.5
C4 C6 H6C 109.5
H6A C6 H6C 109.5
H6B C6 H6C 109.5
C4 C7 H7A 109.5
C4 C7 H7B 109.5
H7A C7 H7B 109.5
C4 C7 H7C 109.5
H7A C7 H7C 109.5
H7B C7 H7C 109.5
N2 C8 C11 113.1(3)
N2 C8 C10 108.1(3)
C11 C8 C10 107.6(3)
N2 C8 C9 107.4(3)
C11 C8 C9 109.7(3)
C10 C8 C9 110.9(3)
C8 C9 H9A 109.5
C8 C9 H9B 109.5
H9A C9 H9B 109.5
C8 C9 H9C 109.5
H9A C9 H9C 109.5
H9B C9 H9C 109.5
C8 C10 H10A 109.5
C8 C10 H10B 109.5
H10A C10 H10B 109.5
C8 C10 H10C 109.5
H10A C10 H10C 109.5
H10B C10 H10C 109.5
C8 C11 H11A 109.5
C8 C11 H11B 109.5
H11A C11 H11B 109.5
C8 C11 H11C 109.5
H11A C11 H11C 109.5
H11B C11 H11C 109.5
C13 C12 H12A 109.5
C13 C12 H12B 109.5
H12A C12 H12B 109.5
C13 C12 H12C 109.5
H12A C12 H12C 109.5
H12B C12 H12C 109.5
C14 C13 C12 112.3(3)
C14 C13 H13A 109.1
C12 C13 H13A 109.1
C14 C13 H13B 109.1
C12 C13 H13B 109.1
H13A C13 H13B 107.9
C15 C14 C1 63.6(2)
C15 C14 C13 149.1(3)
C1 C14 C13 147.2(3)
C14 C15 C16 152.6(3)
C14 C15 C1 63.2(2)
C16 C15 C1 144.2(3)
C17 C16 C21 119.4(3)
C17 C16 C15 120.9(3)
C21 C16 C15 119.7(3)
C18 C17 C16 120.1(3)
C18 C17 H17A 120.0
C16 C17 H17A 120.0
C19 C18 C17 119.8(4)
C19 C18 H18A 120.1
C17 C18 H18A 120.1
C20 C19 C18 120.5(3)
C20 C19 H19A 119.8
C18 C19 H19A 119.8
C19 C20 C21 120.1(4)
C19 C20 H20A 119.9
C21 C20 H20A 119.9
C20 C21 C16 120.2(3)
C20 C21 H21A 119.9
C16 C21 H21A 119.9
C36 C22 C35 53.3(2)
C36 C22 N4 124.1(3)
C35 C22 N4 124.1(3)
C36 C22 N3 123.5(3)
C35 C22 N3 123.4(3)
N4 C22 N3 103.1(2)
O3 C23 N3 128.4(3)
O3 C23 C24 124.0(3)
N3 C23 C24 107.6(3)
O4 C24 N4 128.8(3)
O4 C24 C23 123.7(3)
N4 C24 C23 107.5(3)
N3 C25 C27 113.9(3)
N3 C25 C26 107.7(3)
C27 C25 C26 107.8(3)
N3 C25 C28 107.7(3)
C27 C25 C28 108.9(3)
C26 C25 C28 111.0(3)
C25 C26 H26A 109.5
C25 C26 H26B 109.5
H26A C26 H26B 109.5
C25 C26 H26C 109.5
H26A C26 H26C 109.5
H26B C26 H26C 109.5
C25 C27 H27A 109.5
C25 C27 H27B 109.5
H27A C27 H27B 109.5
C25 C27 H27C 109.5
H27A C27 H27C 109.5
H27B C27 H27C 109.5
C25 C28 H28A 109.5
C25 C28 H28B 109.5
H28A C28 H28B 109.5
C25 C28 H28C 109.5
H28A C28 H28C 109.5
H28B C28 H28C 109.5
N4 C29 C30 107.4(3)
N4 C29 C31 114.3(3)
C30 C29 C31 109.0(3)
N4 C29 C32 108.3(3)
C30 C29 C32 110.9(3)
C31 C29 C32 107.0(3)
C29 C30 H30A 109.5
C29 C30 H30B 109.5
H30A C30 H30B 109.5
C29 C30 H30C 109.5
H30A C30 H30C 109.5
H30B C30 H30C 109.5
C29 C31 H31A 109.5
C29 C31 H31B 109.5
H31A C31 H31B 109.5
C29 C31 H31C 109.5
H31A C31 H31C 109.5
H31B C31 H31C 109.5
C29 C32 H32A 109.5
C29 C32 H32B 109.5
H32A C32 H32B 109.5
C29 C32 H32C 109.5
H32A C32 H32C 109.5
H32B C32 H32C 109.5
C34 C33 H33A 109.5
C34 C33 H33B 109.5
H33A C33 H33B 109.5
C34 C33 H33C 109.5
H33A C33 H33C 109.5
H33B C33 H33C 109.5
C35 C34 C33 113.4(3)
C35 C34 H34A 108.9
C33 C34 H34A 108.9
C35 C34 H34B 108.9
C33 C34 H34B 108.9
H34A C34 H34B 107.7
C36 C35 C22 63.1(2)
C36 C35 C34 151.1(3)
C22 C35 C34 145.7(3)
C35 C36 C37 151.7(3)
C35 C36 C22 63.6(2)
C37 C36 C22 144.6(3)
C42 C37 C38 119.5(3)
C42 C37 C36 119.3(3)
C38 C37 C36 121.2(3)
C39 C38 C37 119.3(4)
C39 C38 H38A 120.3
C37 C38 H38A 120.3
C40 C39 C38 119.9(4)
C40 C39 H39A 120.1
C38 C39 H39A 120.1
C41 C40 C39 120.6(4)
C41 C40 H40A 119.7
C39 C40 H40A 119.7
C42 C41 C40 120.3(4)
C42 C41 H41A 119.9
C40 C41 H41A 119.9
C41 C42 C37 120.5(4)
C41 C42 H42A 119.8
C37 C42 H42A 119.8

loop_
_geom_bond_atom_site_label_1
_geom_bond_atom_site_label_2
_geom_bond_distance
N1 C2 1.345(4)
N1 C1 1.479(4)
N1 C4 1.507(4)
O1 C2 1.230(4)
C1 C14 1.465(4)
C1 C15 1.470(4)
C1 N2 1.480(4)
O2 C3 1.220(4)
N2 C3 1.349(4)
N2 C8 1.510(4)
C2 C3 1.500(5)
O3 C23 1.220(4)
N3 C23 1.349(4)
N3 C22 1.486(4)
N3 C25 1.506(4)
O4 C24 1.218(4)
N4 C24 1.352(4)
N4 C22 1.475(4)
N4 C29 1.505(4)
C4 C5 1.520(5)
C4 C6 1.521(5)
C4 C7 1.528(5)
C5 H5A 0.9600
C5 H5B 0.9600
C5 H5C 0.9600
C6 H6A 0.9600
C6 H6B 0.9600
C6 H6C 0.9600
C7 H7A 0.9600
C7 H7B 0.9600
C7 H7C 0.9600
C8 C11 1.519(5)
C8 C10 1.524(5)
C8 C9 1.534(5)
C9 H9A 0.9600
C9 H9B 0.9600
C9 H9C 0.9600
C10 H10A 0.9600
C10 H10B 0.9600
C10 H10C 0.9600
C11 H11A 0.9600
C11 H11B 0.9600
C11 H11C 0.9600
C12 C13 1.515(5)
C12 H12A 0.9600
C12 H12B 0.9600
C12 H12C 0.9600
C13 C14 1.483(4)
C13 H13A 0.9700
C13 H13B 0.9700
C14 C15 1.315(4)
C15 C16 1.458(4)
C16 C17 1.391(5)
C16 C21 1.390(5)
C17 C18 1.387(5)
C17 H17A 0.9300
C18 C19 1.378(5)
C18 H18A 0.9300
C19 C20 1.375(5)
C19 H19A 0.9300
C20 C21 1.380(5)
C20 H20A 0.9300
C21 H21A 0.9300
C22 C36 1.461(5)
C22 C35 1.469(5)
C23 C24 1.502(5)
C25 C27 1.519(5)
C25 C26 1.525(5)
C25 C28 1.528(5)
C26 H26A 0.9600
C26 H26B 0.9600
C26 H26C 0.9600
C27 H27A 0.9600
C27 H27B 0.9600
C27 H27C 0.9600
C28 H28A 0.9600
C28 H28B 0.9600
C28 H28C 0.9600
C29 C30 1.519(5)
C29 C31 1.520(5)
C29 C32 1.526(5)
C30 H30A 0.9600
C30 H30B 0.9600
C30 H30C 0.9600
C31 H31A 0.9600
C31 H31B 0.9600
C31 H31C 0.9600
C32 H32A 0.9600
C32 H32B 0.9600
C32 H32C 0.9600
C33 C34 1.514(5)
C33 H33A 0.9600
C33 H33B 0.9600
C33 H33C 0.9600
C34 C35 1.475(5)
C34 H34A 0.9700
C34 H34B 0.9700
C35 C36 1.313(5)
C36 C37 1.448(5)
C37 C42 1.391(5)
C37 C38 1.397(5)
C38 C39 1.392(6)
C38 H38A 0.9300
C39 C40 1.378(6)
C39 H39A 0.9300
C40 C41 1.374(6)
C40 H40A 0.9300
C41 C42 1.365(5)
C41 H41A 0.9300
C42 H42A 0.9300
